data_7704413
loop_
_publ_author_name
'Rowland, Casey A.'
'Yap, Glenn P. A.'
'Bloch, Eric D.'

_publ_section_title
;
 Novel syntheses of carbazole-3,6-dicarboxylate ligands and their
 utilization for porous coordination cages.
;
_journal_issue 45
_journal_name_full 'Dalton transactions (Cambridge, England : 2003)'
_journal_page_first 16340
_journal_page_last 16347
_journal_paper_doi 10.1039/d0dt01149e
_journal_volume 49
_journal_year 2020
_chemical_formula_moiety 'C16 H13 N O2'
_chemical_formula_sum 'C16 H13 N O2'
_chemical_formula_weight 251.27
_space_group_crystal_system monoclinic
_space_group_IT_number 14
_space_group_name_Hall '-P 2ybc'
_space_group_name_H-M_alt 'P 1 21/c 1'
_atom_sites_solution_hydrogens mixed
_atom_sites_solution_primary iterative
_atom_sites_solution_secondary difmap
_audit_creation_method SHELXL-2017/1
_audit_update_record
;
2020-05-11 deposited with the CCDC.	2020-05-13 downloaded from the CCDC.
;
_cell_angle_alpha 90
_cell_angle_beta 91.201(4)
_cell_angle_gamma 90
_cell_formula_units_Z 8
_cell_length_a 8.0842(4)
_cell_length_b 11.3339(5)
_cell_length_c 26.9495(13)
_cell_measurement_reflns_used 9905
_cell_measurement_temperature 110(2)
_cell_measurement_theta_max 74.61
_cell_measurement_theta_min 3.28
_cell_volume 2468.7(2)
_computing_cell_refinement 'Bruker APEX3'
_computing_data_collection 'Bruker APEX3'
_computing_data_reduction 'Bruker APEX3'
_computing_molecular_graphics 'Bruker SHELXTL'
_computing_publication_material 'Diamond (Putz & Brandenburg, 1997)'
_computing_structure_refinement 'SHELXL-2017/1 (Sheldrick, 2017)'
_computing_structure_solution 'SHELXT (Sheldrick 2015)'
_diffrn_ambient_temperature 110(2)
_diffrn_detector_area_resol_mean 8.33
_diffrn_measured_fraction_theta_full 1.000
_diffrn_measured_fraction_theta_max 0.998
_diffrn_measurement_device_type 'Bruker AXS APEX diffractometer'
_diffrn_measurement_method '\f and \w scans'
_diffrn_radiation_type CuK\a
_diffrn_radiation_wavelength 1.54178
_diffrn_reflns_av_R_equivalents 0.1040
_diffrn_reflns_av_unetI/netI 0.1335
_diffrn_reflns_Laue_measured_fraction_full 1.000
_diffrn_reflns_Laue_measured_fraction_max 0.998
_diffrn_reflns_limit_h_max 9
_diffrn_reflns_limit_h_min -10
_diffrn_reflns_limit_k_max 14
_diffrn_reflns_limit_k_min -14
_diffrn_reflns_limit_l_max 33
_diffrn_reflns_limit_l_min -27
_diffrn_reflns_number 28139
_diffrn_reflns_point_group_measured_fraction_full 1.000
_diffrn_reflns_point_group_measured_fraction_max 0.998
_diffrn_reflns_theta_full 67.679
_diffrn_reflns_theta_max 74.684
_diffrn_reflns_theta_min 3.280
_exptl_absorpt_coefficient_mu 0.722
_exptl_absorpt_correction_T_max 0.7538
_exptl_absorpt_correction_T_min 0.5589
_exptl_absorpt_correction_type multi-scan
_exptl_absorpt_process_details 'APEX3 (Bruker, 2007)'
_exptl_crystal_colour colourless
_exptl_crystal_density_diffrn 1.352
_exptl_crystal_description plate
_exptl_crystal_F_000 1056
_exptl_crystal_size_max 0.119
_exptl_crystal_size_mid 0.109
_exptl_crystal_size_min 0.087
_refine_diff_density_max 0.274
_refine_diff_density_min -0.253
_refine_diff_density_rms 0.057
_refine_ls_extinction_method none
_refine_ls_goodness_of_fit_ref 1.128
_refine_ls_hydrogen_treatment mixed
_refine_ls_matrix_type full
_refine_ls_number_parameters 402
_refine_ls_number_reflns 5049
_refine_ls_number_restraints 0
_refine_ls_restrained_S_all 1.128
_refine_ls_R_factor_all 0.0871
_refine_ls_R_factor_gt 0.0625
_refine_ls_shift/su_max 0.008
_refine_ls_shift/su_mean 0.000
_refine_ls_structure_factor_coef Fsqd
_refine_ls_weighting_details 'w=1/[\s^2^(Fo^2^)+0.3479P] where P=(Fo^2^+2Fc^2^)/3'
_refine_ls_weighting_scheme calc
_refine_ls_wR_factor_gt 0.1665
_refine_ls_wR_factor_ref 0.1817
_reflns_Friedel_coverage 0.000
_reflns_number_gt 3613
_reflns_number_total 5049
_reflns_threshold_expression 'I > 2\s(I)'
_cod_data_source_file d0dt01149e2.cif
_cod_data_source_block eric406
_cod_depositor_comments 'Adding full bibliography for 7704412--7704415.cif.'
_cod_original_sg_symbol_H-M 'P 21/c'
_cod_database_code 7704413
_shelx_shelxl_version_number 2017/1
_shelx_space_group_comment
; 
The symmetry employed for this shelxl refinement is uniquely defined 
by the following loop, which should always be used as a source of 
symmetry information in preference to the above space-group names. 
They are only intended as comments. 
;
_shelx_estimated_absorpt_t_min 0.919
_shelx_estimated_absorpt_t_max 0.940

loop_
_space_group_symop_operation_xyz
'x, y, z'
'-x, y+1/2, -z+1/2'
'-x, -y, -z'
'x, -y-1/2, z-1/2'

loop_
_atom_site_label
_atom_site_type_symbol
_atom_site_fract_x
_atom_site_fract_y
_atom_site_fract_z
_atom_site_U_iso_or_equiv
_atom_site_adp_type
_atom_site_occupancy
_atom_site_site_symmetry_order
_atom_site_calc_flag
_atom_site_refinement_flags_posn
_atom_site_refinement_flags_adp
_atom_site_refinement_flags_occupancy
_atom_site_disorder_assembly
_atom_site_disorder_group
O1A O 0.4275(2) 0.22330(16) 0.58871(8) 0.0405(4) Uani 1 1 d . . . . .
O2A O 0.4578(3) 0.1321(2) 0.25296(9) 0.0579(6) Uani 1 1 d . . . . .
N1A N 0.1565(3) -0.14610(19) 0.43484(10) 0.0398(5) Uani 1 1 d . . . . .
H1A H 0.090(5) -0.215(3) 0.4302(14) 0.053(10) Uiso 1 1 d . . . . .
C1A C 0.2687(4) 0.1217(2) 0.64841(11) 0.0410(6) Uani 1 1 d . . . . .
H1B H 0.324431 0.175972 0.671605 0.062 Uiso 1 1 calc R U . . .
H1C H 0.290953 0.040159 0.658625 0.062 Uiso 1 1 calc R U . . .
H1D H 0.149159 0.136238 0.648506 0.062 Uiso 1 1 calc R U . . .
C2A C 0.3319(3) 0.1412(2) 0.59728(10) 0.0358(5) Uani 1 1 d . . . . .
C3A C 0.2769(3) 0.0171(2) 0.46862(10) 0.0347(5) Uani 1 1 d . . . . .
C4A C 0.3221(3) 0.0913(2) 0.50787(10) 0.0341(5) Uani 1 1 d . . . . .
C5A C 0.2771(3) 0.0627(2) 0.55590(10) 0.0350(5) Uani 1 1 d . . . . .
C6A C 0.1835(3) -0.0409(2) 0.56477(11) 0.0385(6) Uani 1 1 d . . . . .
C7A C 0.1383(3) -0.1157(2) 0.52646(11) 0.0393(6) Uani 1 1 d . . . . .
C8A C 0.1852(3) -0.0868(2) 0.47869(11) 0.0365(6) Uani 1 1 d . . . . .
C9A C 0.3023(3) 0.0193(2) 0.41587(11) 0.0359(5) Uani 1 1 d . . . . .
C10A C 0.3839(3) 0.0947(2) 0.38401(11) 0.0368(5) Uani 1 1 d . . . . .
C11A C 0.3851(3) 0.0695(2) 0.33355(11) 0.0405(6) Uani 1 1 d . . . . .
C12A C 0.3075(4) -0.0335(3) 0.31520(12) 0.0450(6) Uani 1 1 d . . . . .
C13A C 0.2286(3) -0.1110(2) 0.34606(12) 0.0422(6) Uani 1 1 d . . . . .
C14A C 0.2249(3) -0.0836(2) 0.39627(11) 0.0382(6) Uani 1 1 d . . . . .
C15A C 0.4691(3) 0.1491(3) 0.29758(11) 0.0450(6) Uani 1 1 d . . . . .
C16A C 0.5695(4) 0.2511(3) 0.31818(12) 0.0469(6) Uani 1 1 d . . . . .
H16A H 0.611484 0.298482 0.290745 0.070 Uiso 1 1 calc R U . . .
H16B H 0.662792 0.220653 0.338165 0.070 Uiso 1 1 calc R U . . .
H16C H 0.499476 0.300363 0.339002 0.070 Uiso 1 1 calc R U . . .
H4A H 0.386(4) 0.161(3) 0.4999(12) 0.038(8) Uiso 1 1 d . . . . .
H6A H 0.155(4) -0.057(3) 0.5999(12) 0.038(8) Uiso 1 1 d . . . . .
H7A H 0.085(5) -0.185(4) 0.5333(15) 0.062(11) Uiso 1 1 d . . . . .
H10A H 0.440(4) 0.166(3) 0.4001(11) 0.034(7) Uiso 1 1 d . . . . .
H12A H 0.319(4) -0.054(3) 0.2814(14) 0.048(9) Uiso 1 1 d . . . . .
H13A H 0.183(4) -0.188(3) 0.3330(12) 0.040(8) Uiso 1 1 d . . . . .
O1B O 1.0476(2) 0.84979(17) 0.67000(7) 0.0417(4) Uani 1 1 d . . . . .
O2B O 0.9455(2) 0.66590(15) 0.40570(7) 0.0354(4) Uani 1 1 d . . . . .
N1B N 0.6550(3) 0.40787(19) 0.59098(8) 0.0346(5) Uani 1 1 d . . . . .
H1E H 0.590(5) 0.353(4) 0.6000(16) 0.069(12) Uiso 1 1 d . . . . .
C1B C 0.9621(4) 0.7914(3) 0.74961(11) 0.0508(7) Uani 1 1 d . . . . .
H1F H 1.032915 0.857037 0.760488 0.076 Uiso 1 1 calc R U . . .
H1G H 1.000242 0.718344 0.765578 0.076 Uiso 1 1 calc R U . . .
H1H H 0.847628 0.807265 0.758888 0.076 Uiso 1 1 calc R U . . .
C2B C 0.9703(3) 0.7785(2) 0.69436(10) 0.0382(6) Uani 1 1 d . . . . .
C3B C 0.8013(3) 0.5795(2) 0.59413(9) 0.0316(5) Uani 1 1 d . . . . .
C4B C 0.8805(3) 0.6725(2) 0.61843(10) 0.0326(5) Uani 1 1 d . . . . .
C5B C 0.8819(3) 0.6778(2) 0.66981(10) 0.0342(5) Uani 1 1 d . . . . .
C6B C 0.8019(3) 0.5894(2) 0.69746(10) 0.0368(5) Uani 1 1 d . . . . .
C7B C 0.7209(3) 0.4956(2) 0.67422(10) 0.0375(5) Uani 1 1 d . . . . .
C8B C 0.7220(3) 0.4912(2) 0.62282(10) 0.0330(5) Uani 1 1 d . . . . .
C9B C 0.7800(3) 0.5452(2) 0.54273(10) 0.0314(5) Uani 1 1 d . . . . .
C10B C 0.8302(3) 0.5920(2) 0.49779(10) 0.0321(5) Uani 1 1 d . . . . .
C11B C 0.7897(3) 0.5341(2) 0.45360(9) 0.0312(5) Uani 1 1 d . . . . .
C12B C 0.6961(3) 0.4279(2) 0.45511(10) 0.0344(5) Uani 1 1 d . . . . .
C13B C 0.6468(3) 0.3798(2) 0.49924(10) 0.0358(5) Uani 1 1 d . . . . .
C14B C 0.6889(3) 0.4383(2) 0.54287(10) 0.0324(5) Uani 1 1 d . . . . .
C15B C 0.8462(3) 0.5841(2) 0.40622(10) 0.0329(5) Uani 1 1 d . . . . .
C16B C 0.7812(3) 0.5343(2) 0.35794(10) 0.0387(6) Uani 1 1 d . . . . .
H16D H 0.823065 0.581177 0.330350 0.058 Uiso 1 1 calc R U . . .
H16E H 0.660033 0.536839 0.357394 0.058 Uiso 1 1 calc R U . . .
H16F H 0.818204 0.452378 0.354610 0.058 Uiso 1 1 calc R U . . .
H4B H 0.931(4) 0.735(3) 0.5992(12) 0.037(8) Uiso 1 1 d . . . . .
H6B H 0.800(4) 0.598(3) 0.7339(12) 0.036(8) Uiso 1 1 d . . . . .
H7B H 0.674(5) 0.441(3) 0.6946(14) 0.054(10) Uiso 1 1 d . . . . .
H10B H 0.900(3) 0.671(3) 0.4969(10) 0.028(7) Uiso 1 1 d . . . . .
H12B H 0.672(4) 0.386(3) 0.4266(12) 0.034 Uiso 1 1 d . U . . .
H13B H 0.587(5) 0.308(3) 0.5011(13) 0.051(10) Uiso 1 1 d . . . . .

loop_
_atom_site_aniso_label
_atom_site_aniso_U_11
_atom_site_aniso_U_22
_atom_site_aniso_U_33
_atom_site_aniso_U_23
_atom_site_aniso_U_13
_atom_site_aniso_U_12
O1A 0.0403(9) 0.0286(9) 0.0527(11) -0.0036(8) -0.0002(7) -0.0027(7)
O2A 0.0625(13) 0.0641(15) 0.0474(13) -0.0090(11) 0.0100(9) -0.0005(11)
N1A 0.0405(11) 0.0241(10) 0.0544(14) -0.0032(9) -0.0070(9) -0.0011(9)
C1A 0.0475(14) 0.0286(12) 0.0469(15) 0.0011(11) 0.0000(11) 0.0019(11)
C2A 0.0342(12) 0.0230(11) 0.0503(15) 0.0014(10) 0.0002(9) 0.0058(9)
C3A 0.0304(11) 0.0218(11) 0.0516(15) 0.0014(10) -0.0037(9) 0.0021(9)
C4A 0.0298(11) 0.0211(11) 0.0511(15) -0.0010(10) -0.0024(9) 0.0002(9)
C5A 0.0339(11) 0.0232(11) 0.0477(14) -0.0010(10) -0.0017(9) 0.0032(9)
C6A 0.0381(13) 0.0268(12) 0.0505(16) 0.0043(11) -0.0013(10) 0.0025(10)
C7A 0.0371(12) 0.0244(11) 0.0562(16) 0.0038(11) -0.0031(10) 0.0004(10)
C8A 0.0328(12) 0.0224(11) 0.0539(16) -0.0015(10) -0.0060(10) 0.0016(9)
C9A 0.0296(11) 0.0247(11) 0.0532(16) -0.0033(10) -0.0032(9) 0.0029(9)
C10A 0.0333(11) 0.0286(12) 0.0485(15) -0.0034(11) -0.0004(9) 0.0042(10)
C11A 0.0383(13) 0.0338(13) 0.0495(15) -0.0068(12) 0.0002(10) 0.0057(11)
C12A 0.0454(14) 0.0390(14) 0.0504(17) -0.0087(13) -0.0046(11) 0.0064(12)
C13A 0.0401(13) 0.0303(13) 0.0559(17) -0.0086(12) -0.0087(11) 0.0030(10)
C14A 0.0345(12) 0.0273(12) 0.0525(16) -0.0042(11) -0.0055(10) 0.0043(10)
C15A 0.0422(14) 0.0439(15) 0.0492(17) -0.0045(12) 0.0043(11) 0.0102(12)
C16A 0.0448(14) 0.0434(15) 0.0528(17) 0.0026(13) 0.0049(11) -0.0011(12)
O1B 0.0436(10) 0.0369(10) 0.0446(11) -0.0017(8) -0.0003(7) -0.0062(8)
O2B 0.0382(9) 0.0253(8) 0.0425(10) 0.0014(7) -0.0017(7) -0.0036(7)
N1B 0.0378(11) 0.0258(10) 0.0402(12) 0.0020(8) 0.0013(8) -0.0014(9)
C1B 0.0564(16) 0.0540(18) 0.0420(16) -0.0056(13) -0.0032(12) -0.0106(14)
C2B 0.0353(12) 0.0359(13) 0.0434(14) -0.0038(11) 0.0002(9) 0.0026(10)
C3B 0.0355(11) 0.0212(10) 0.0382(13) 0.0027(9) 0.0021(8) 0.0030(9)
C4B 0.0321(11) 0.0258(11) 0.0399(13) 0.0004(10) 0.0004(8) 0.0015(9)
C5B 0.0355(11) 0.0272(11) 0.0399(13) 0.0000(10) -0.0003(9) 0.0060(9)
C6B 0.0422(12) 0.0332(13) 0.0350(13) 0.0015(10) 0.0023(9) 0.0033(10)
C7B 0.0417(13) 0.0290(12) 0.0419(14) 0.0047(11) 0.0037(10) 0.0035(10)
C8B 0.0335(11) 0.0244(11) 0.0410(13) 0.0033(10) 0.0011(9) 0.0005(9)
C9B 0.0310(11) 0.0218(10) 0.0412(13) -0.0008(9) -0.0019(8) 0.0014(9)
C10B 0.0314(11) 0.0246(11) 0.0403(13) 0.0011(9) -0.0016(8) 0.0003(9)
C11B 0.0328(11) 0.0217(10) 0.0391(13) 0.0010(9) -0.0018(8) 0.0013(9)
C12B 0.0401(12) 0.0234(11) 0.0393(13) -0.0028(10) -0.0056(9) 0.0017(10)
C13B 0.0385(12) 0.0236(11) 0.0452(14) 0.0010(10) -0.0021(10) -0.0030(10)
C14B 0.0316(11) 0.0210(10) 0.0446(14) 0.0005(10) -0.0006(9) 0.0026(9)
C15B 0.0342(11) 0.0231(11) 0.0412(14) 0.0013(9) -0.0023(9) 0.0019(9)
C16B 0.0470(14) 0.0314(12) 0.0375(14) -0.0014(10) -0.0011(10) -0.0044(11)

loop_
_atom_type_symbol
_atom_type_description
_atom_type_scat_dispersion_real
_atom_type_scat_dispersion_imag
_atom_type_scat_source
C C 0.0181 0.0091 'International Tables Vol C Tables 4.2.6.8 and 6.1.1.4'
H H 0.0000 0.0000 'International Tables Vol C Tables 4.2.6.8 and 6.1.1.4'
N N 0.0311 0.0180 'International Tables Vol C Tables 4.2.6.8 and 6.1.1.4'
O O 0.0492 0.0322 'International Tables Vol C Tables 4.2.6.8 and 6.1.1.4'

loop_
_geom_angle_atom_site_label_1
_geom_angle_atom_site_label_2
_geom_angle_atom_site_label_3
_geom_angle
_geom_angle_site_symmetry_1
_geom_angle_site_symmetry_3
_geom_angle_publ_flag
C8A N1A C14A 109.4(2) . . ?
C8A N1A H1A 127(2) . . ?
C14A N1A H1A 124(2) . . ?
C2A C1A H1B 109.5 . . ?
C2A C1A H1C 109.5 . . ?
H1B C1A H1C 109.5 . . ?
C2A C1A H1D 109.5 . . ?
H1B C1A H1D 109.5 . . ?
H1C C1A H1D 109.5 . . ?
O1A C2A C5A 119.2(2) . . ?
O1A C2A C1A 120.7(2) . . ?
C5A C2A C1A 120.0(2) . . ?
C4A C3A C8A 119.0(3) . . ?
C4A C3A C9A 134.2(2) . . ?
C8A C3A C9A 106.8(2) . . ?
C5A C4A C3A 119.8(2) . . ?
C5A C4A H4A 123.0(19) . . ?
C3A C4A H4A 117.2(19) . . ?
C4A C5A C6A 120.0(2) . . ?
C4A C5A C2A 118.7(2) . . ?
C6A C5A C2A 121.3(3) . . ?
C7A C6A C5A 121.1(3) . . ?
C7A C6A H6A 122.5(19) . . ?
C5A C6A H6A 116.4(19) . . ?
C6A C7A C8A 118.5(3) . . ?
C6A C7A H7A 120(3) . . ?
C8A C7A H7A 122(3) . . ?
N1A C8A C7A 129.6(2) . . ?
N1A C8A C3A 108.7(2) . . ?
C7A C8A C3A 121.7(2) . . ?
C10A C9A C14A 119.1(3) . . ?
C10A C9A C3A 134.5(2) . . ?
C14A C9A C3A 106.4(2) . . ?
C9A C10A C11A 119.5(2) . . ?
C9A C10A H10A 116.0(18) . . ?
C11A C10A H10A 124.5(18) . . ?
C10A C11A C12A 120.1(3) . . ?
C10A C11A C15A 121.5(2) . . ?
C12A C11A C15A 118.5(3) . . ?
C13A C12A C11A 121.7(3) . . ?
C13A C12A H12A 119(2) . . ?
C11A C12A H12A 119(2) . . ?
C12A C13A C14A 117.7(2) . . ?
C12A C13A H13A 120.8(19) . . ?
C14A C13A H13A 121.3(19) . . ?
N1A C14A C13A 129.4(2) . . ?
N1A C14A C9A 108.7(2) . . ?
C13A C14A C9A 121.9(3) . . ?
O2A C15A C11A 121.1(3) . . ?
O2A C15A C16A 120.8(3) . . ?
C11A C15A C16A 118.1(3) . . ?
C15A C16A H16A 109.5 . . ?
C15A C16A H16B 109.5 . . ?
H16A C16A H16B 109.5 . . ?
C15A C16A H16C 109.5 . . ?
H16A C16A H16C 109.5 . . ?
H16B C16A H16C 109.5 . . ?
C14B N1B C8B 109.4(2) . . ?
C14B N1B H1E 126(3) . . ?
C8B N1B H1E 124(3) . . ?
C2B C1B H1F 109.5 . . ?
C2B C1B H1G 109.5 . . ?
H1F C1B H1G 109.5 . . ?
C2B C1B H1H 109.5 . . ?
H1F C1B H1H 109.5 . . ?
H1G C1B H1H 109.5 . . ?
O1B C2B C5B 120.9(2) . . ?
O1B C2B C1B 120.2(3) . . ?
C5B C2B C1B 118.9(2) . . ?
C4B C3B C8B 119.0(2) . . ?
C4B C3B C9B 134.4(2) . . ?
C8B C3B C9B 106.6(2) . . ?
C5B C4B C3B 119.9(2) . . ?
C5B C4B H4B 120.5(19) . . ?
C3B C4B H4B 119.6(19) . . ?
C4B C5B C6B 120.1(2) . . ?
C4B C5B C2B 118.0(2) . . ?
C6B C5B C2B 121.9(2) . . ?
C7B C6B C5B 121.4(2) . . ?
C7B C6B H6B 120.2(18) . . ?
C5B C6B H6B 118.3(19) . . ?
C8B C7B C6B 117.7(2) . . ?
C8B C7B H7B 126(2) . . ?
C6B C7B H7B 116(2) . . ?
N1B C8B C7B 129.5(2) . . ?
N1B C8B C3B 108.6(2) . . ?
C7B C8B C3B 122.0(2) . . ?
C10B C9B C14B 119.3(2) . . ?
C10B C9B C3B 134.5(2) . . ?
C14B C9B C3B 106.2(2) . . ?
C9B C10B C11B 119.8(2) . . ?
C9B C10B H10B 120.4(16) . . ?
C11B C10B H10B 119.7(16) . . ?
C10B C11B C12B 119.3(2) . . ?
C10B C11B C15B 119.2(2) . . ?
C12B C11B C15B 121.5(2) . . ?
C13B C12B C11B 121.6(2) . . ?
C13B C12B H12B 117.4(19) . . ?
C11B C12B H12B 120.9(19) . . ?
C12B C13B C14B 118.2(2) . . ?
C12B C13B H13B 123(2) . . ?
C14B C13B H13B 119(2) . . ?
N1B C14B C13B 129.0(2) . . ?
N1B C14B C9B 109.3(2) . . ?
C13B C14B C9B 121.7(2) . . ?
O2B C15B C11B 120.9(2) . . ?
O2B C15B C16B 119.4(2) . . ?
C11B C15B C16B 119.7(2) . . ?
C15B C16B H16D 109.5 . . ?
C15B C16B H16E 109.5 . . ?
H16D C16B H16E 109.5 . . ?
C15B C16B H16F 109.5 . . ?
H16D C16B H16F 109.5 . . ?
H16E C16B H16F 109.5 . . ?

loop_
_geom_bond_atom_site_label_1
_geom_bond_atom_site_label_2
_geom_bond_distance
_geom_bond_site_symmetry_2
_geom_bond_publ_flag
O1A C2A 1.235(3) . ?
O2A C15A 1.219(4) . ?
N1A C8A 1.375(4) . ?
N1A C14A 1.383(4) . ?
N1A H1A 0.96(4) . ?
C1A C2A 1.496(4) . ?
C1A H1B 0.9800 . ?
C1A H1C 0.9800 . ?
C1A H1D 0.9800 . ?
C2A C5A 1.487(4) . ?
C3A C4A 1.394(4) . ?
C3A C8A 1.421(3) . ?
C3A C9A 1.441(4) . ?
C4A C5A 1.390(4) . ?
C4A H4A 0.97(3) . ?
C5A C6A 1.420(4) . ?
C6A C7A 1.379(4) . ?
C6A H6A 0.99(3) . ?
C7A C8A 1.389(4) . ?
C7A H7A 0.92(4) . ?
C9A C10A 1.388(4) . ?
C9A C14A 1.420(3) . ?
C10A C11A 1.390(4) . ?
C10A H10A 1.02(3) . ?
C11A C12A 1.410(4) . ?
C11A C15A 1.498(4) . ?
C12A C13A 1.376(4) . ?
C12A H12A 0.95(4) . ?
C13A C14A 1.389(4) . ?
C13A H13A 1.00(3) . ?
C15A C16A 1.511(4) . ?
C16A H16A 0.9800 . ?
C16A H16B 0.9800 . ?
C16A H16C 0.9800 . ?
O1B C2B 1.222(3) . ?
O2B C15B 1.227(3) . ?
N1B C14B 1.375(3) . ?
N1B C8B 1.379(3) . ?
N1B H1E 0.85(4) . ?
C1B C2B 1.499(4) . ?
C1B H1F 0.9800 . ?
C1B H1G 0.9800 . ?
C1B H1H 0.9800 . ?
C2B C5B 1.494(4) . ?
C3B C4B 1.390(3) . ?
C3B C8B 1.425(3) . ?
C3B C9B 1.445(4) . ?
C4B C5B 1.386(4) . ?
C4B H4B 0.97(3) . ?
C5B C6B 1.413(4) . ?
C6B C7B 1.390(4) . ?
C6B H6B 0.99(3) . ?
C7B C8B 1.386(4) . ?
C7B H7B 0.92(4) . ?
C9B C10B 1.391(4) . ?
C9B C14B 1.418(3) . ?
C10B C11B 1.393(3) . ?
C10B H10B 1.06(3) . ?
C11B C12B 1.423(3) . ?
C11B C15B 1.478(4) . ?
C12B C13B 1.375(4) . ?
C12B H12B 0.92(3) . ?
C13B C14B 1.386(4) . ?
C13B H13B 0.95(4) . ?
C15B C16B 1.503(3) . ?
C16B H16D 0.9800 . ?
C16B H16E 0.9800 . ?
C16B H16F 0.9800 . ?

loop_
_geom_hbond_atom_site_label_D
_geom_hbond_atom_site_label_H
_geom_hbond_atom_site_label_A
_geom_hbond_distance_DH
_geom_hbond_distance_HA
_geom_hbond_distance_DA
_geom_hbond_angle_DHA
_geom_hbond_site_symmetry_A
_geom_hbond_publ_flag
N1A H1A O2B 0.96(4) 1.89(4) 2.830(3) 166(3) 1_445 yes
N1B H1E O1A 0.85(4) 1.99(4) 2.785(3) 155(4) . yes

loop_
_geom_torsion_atom_site_label_1
_geom_torsion_atom_site_label_2
_geom_torsion_atom_site_label_3
_geom_torsion_atom_site_label_4
_geom_torsion
_geom_torsion_site_symmetry_1
_geom_torsion_site_symmetry_2
_geom_torsion_site_symmetry_3
_geom_torsion_site_symmetry_4
_geom_torsion_publ_flag
C8A C3A C4A C5A 0.0(3) . . . . ?
C9A C3A C4A C5A -179.8(3) . . . . ?
C3A C4A C5A C6A -0.8(3) . . . . ?
C3A C4A C5A C2A 177.9(2) . . . . ?
O1A C2A C5A C4A -6.3(3) . . . . ?
C1A C2A C5A C4A 172.5(2) . . . . ?
O1A C2A C5A C6A 172.4(2) . . . . ?
C1A C2A C5A C6A -8.8(3) . . . . ?
C4A C5A C6A C7A 1.1(4) . . . . ?
C2A C5A C6A C7A -177.6(2) . . . . ?
C5A C6A C7A C8A -0.6(4) . . . . ?
C14A N1A C8A C7A 179.3(2) . . . . ?
C14A N1A C8A C3A -0.7(3) . . . . ?
C6A C7A C8A N1A 179.7(2) . . . . ?
C6A C7A C8A C3A -0.3(4) . . . . ?
C4A C3A C8A N1A -179.4(2) . . . . ?
C9A C3A C8A N1A 0.5(3) . . . . ?
C4A C3A C8A C7A 0.6(3) . . . . ?
C9A C3A C8A C7A -179.6(2) . . . . ?
C4A C3A C9A C10A 1.4(5) . . . . ?
C8A C3A C9A C10A -178.4(3) . . . . ?
C4A C3A C9A C14A 179.7(3) . . . . ?
C8A C3A C9A C14A -0.1(3) . . . . ?
C14A C9A C10A C11A 1.4(4) . . . . ?
C3A C9A C10A C11A 179.6(3) . . . . ?
C9A C10A C11A C12A -1.6(4) . . . . ?
C9A C10A C11A C15A 179.0(2) . . . . ?
C10A C11A C12A C13A 0.3(4) . . . . ?
C15A C11A C12A C13A 179.7(3) . . . . ?
C11A C12A C13A C14A 1.1(4) . . . . ?
C8A N1A C14A C13A 178.7(2) . . . . ?
C8A N1A C14A C9A 0.6(3) . . . . ?
C12A C13A C14A N1A -179.2(2) . . . . ?
C12A C13A C14A C9A -1.3(4) . . . . ?
C10A C9A C14A N1A 178.3(2) . . . . ?
C3A C9A C14A N1A -0.3(3) . . . . ?
C10A C9A C14A C13A 0.0(4) . . . . ?
C3A C9A C14A C13A -178.6(2) . . . . ?
C10A C11A C15A O2A -173.6(3) . . . . ?
C12A C11A C15A O2A 7.0(4) . . . . ?
C10A C11A C15A C16A 6.7(4) . . . . ?
C12A C11A C15A C16A -172.7(2) . . . . ?
C8B C3B C4B C5B 0.3(3) . . . . ?
C9B C3B C4B C5B -178.0(2) . . . . ?
C3B C4B C5B C6B -0.5(4) . . . . ?
C3B C4B C5B C2B 179.2(2) . . . . ?
O1B C2B C5B C4B -4.4(4) . . . . ?
C1B C2B C5B C4B 175.2(2) . . . . ?
O1B C2B C5B C6B 175.3(2) . . . . ?
C1B C2B C5B C6B -5.1(4) . . . . ?
C4B C5B C6B C7B 0.1(4) . . . . ?
C2B C5B C6B C7B -179.5(2) . . . . ?
C5B C6B C7B C8B 0.4(4) . . . . ?
C14B N1B C8B C7B -178.8(2) . . . . ?
C14B N1B C8B C3B 0.4(3) . . . . ?
C6B C7B C8B N1B 178.5(2) . . . . ?
C6B C7B C8B C3B -0.6(4) . . . . ?
C4B C3B C8B N1B -179.0(2) . . . . ?
C9B C3B C8B N1B -0.3(3) . . . . ?
C4B C3B C8B C7B 0.3(4) . . . . ?
C9B C3B C8B C7B 179.0(2) . . . . ?
C4B C3B C9B C10B -0.1(5) . . . . ?
C8B C3B C9B C10B -178.5(3) . . . . ?
C4B C3B C9B C14B 178.5(2) . . . . ?
C8B C3B C9B C14B 0.1(2) . . . . ?
C14B C9B C10B C11B 0.5(3) . . . . ?
C3B C9B C10B C11B 178.9(2) . . . . ?
C9B C10B C11B C12B 0.4(3) . . . . ?
C9B C10B C11B C15B -179.1(2) . . . . ?
C10B C11B C12B C13B -1.1(4) . . . . ?
C15B C11B C12B C13B 178.4(2) . . . . ?
C11B C12B C13B C14B 0.7(4) . . . . ?
C8B N1B C14B C13B 179.5(2) . . . . ?
C8B N1B C14B C9B -0.4(3) . . . . ?
C12B C13B C14B N1B -179.6(2) . . . . ?
C12B C13B C14B C9B 0.2(4) . . . . ?
C10B C9B C14B N1B 179.1(2) . . . . ?
C3B C9B C14B N1B 0.2(3) . . . . ?
C10B C9B C14B C13B -0.8(3) . . . . ?
C3B C9B C14B C13B -179.7(2) . . . . ?
C10B C11B C15B O2B 9.7(3) . . . . ?
C12B C11B C15B O2B -169.8(2) . . . . ?
C10B C11B C15B C16B -170.2(2) . . . . ?
C12B C11B C15B C16B 10.3(3) . . . . ?
